data_7153235
loop_
_publ_author_name
'Dobbs, Adrian P.'
'Guesn\'e, Sebastien J J'
'Parker, Robert J.'
'Skidmore, John'
'Stephenson, Richard A.'
'Hursthouse, Mike B.'

_publ_section_title
;
 A detailed investigation of the aza-Prins reaction.
;
_journal_issue 5
_journal_name_full 'Organic &amp; biomolecular chemistry'
_journal_page_first 1064
_journal_page_last 1080
_journal_paper_doi 10.1039/b915797b
_journal_volume 8
_journal_year 2010
_chemical_absolute_configuration ad
_chemical_formula_sum 'C19 H28 Cl N O2 S'
_chemical_formula_weight 369.93
_space_group_IT_number 33
_symmetry_cell_setting orthorhombic
_symmetry_space_group_name_Hall 'P 2c -2n'
_symmetry_space_group_name_H-M 'P n a 21'
_atom_sites_solution_hydrogens geom
_atom_sites_solution_primary direct
_atom_sites_solution_secondary difmap
_audit_creation_method SHELXL-97
_cell_angle_alpha 90.00
_cell_angle_beta 90.00
_cell_angle_gamma 90.00
_cell_formula_units_Z 4
_cell_length_a 15.4076(3)
_cell_length_b 12.9924(4)
_cell_length_c 9.3800(3)
_cell_measurement_reflns_used 12291
_cell_measurement_temperature 120(2)
_cell_measurement_theta_max 27.48
_cell_measurement_theta_min 2.91
_cell_volume 1877.70(9)
_computing_cell_refinement 'DENZO (Otwinowski & Minor, 1997) & COLLECT (Hooft, R.W.W., 1998)'
_computing_data_collection 'COLLECT (Hooft, R.W.W., 1998)'
_computing_data_reduction 'DENZO (Otwinowski & Minor, 1997) & COLLECT (Hooft, R.W.W., 1998)'
_computing_molecular_graphics 'PLATON/PLUTON (Spek, A. L., 1998)'
_computing_publication_material 'WinGX (Farrugia, 1999)'
_computing_structure_refinement 'SHELXL-97 (Sheldrick, 1997)'
_computing_structure_solution
;
Sir2004 (Burla, M.C., Caliandro, R., Camalli, M., Carrozzini, B.,
Cascarano, G., De Caro, L., Giacovazzo, C., Polidori, G. & Spagna, R.,
2004)
;
_diffrn_ambient_temperature 120(2)
_diffrn_detector_area_resol_mean '4096x4096pixels / 62x62mm'
_diffrn_measured_fraction_theta_full 0.993
_diffrn_measured_fraction_theta_max 0.993
_diffrn_measurement_device_type 'Bruker-Nonius APEX II CCD camera on \k-goniostat'
_diffrn_measurement_method '\f & \w scans'
_diffrn_radiation_monochromator '10cm confocal mirrors'
_diffrn_radiation_source 'Bruker-Nonius FR591 rotating anode'
_diffrn_radiation_type MoK\a
_diffrn_radiation_wavelength 0.71073
_diffrn_reflns_av_R_equivalents 0.0506
_diffrn_reflns_av_sigmaI/netI 0.0598
_diffrn_reflns_limit_h_max 17
_diffrn_reflns_limit_h_min -20
_diffrn_reflns_limit_k_max 17
_diffrn_reflns_limit_k_min -14
_diffrn_reflns_limit_l_max 12
_diffrn_reflns_limit_l_min -12
_diffrn_reflns_number 10624
_diffrn_reflns_theta_full 28.50
_diffrn_reflns_theta_max 28.50
_diffrn_reflns_theta_min 2.99
_exptl_absorpt_coefficient_mu 0.326
_exptl_absorpt_correction_T_max 0.7458
_exptl_absorpt_correction_T_min 0.6519
_exptl_absorpt_correction_type multi-scan
_exptl_absorpt_process_details 'SADABS 2007/2 (Sheldrick, G.M., 2007)'
_exptl_crystal_colour Colourless
_exptl_crystal_density_diffrn 1.309
_exptl_crystal_density_method 'not measured'
_exptl_crystal_description Rod
_exptl_crystal_F_000 792
_exptl_crystal_size_max 0.24
_exptl_crystal_size_mid 0.10
_exptl_crystal_size_min 0.10
_refine_diff_density_max 1.193
_refine_diff_density_min -0.769
_refine_diff_density_rms 0.096
_refine_ls_abs_structure_details 'Flack, H.D., (1983), Acta Cryst. A39, 876-881, 1994 Friedel pairs'
_refine_ls_abs_structure_Flack 0.40(12)
_refine_ls_extinction_method none
_refine_ls_goodness_of_fit_ref 1.074
_refine_ls_hydrogen_treatment constr
_refine_ls_matrix_type full
_refine_ls_number_parameters 220
_refine_ls_number_reflns 4506
_refine_ls_number_restraints 1
_refine_ls_restrained_S_all 1.074
_refine_ls_R_factor_all 0.0743
_refine_ls_R_factor_gt 0.0699
_refine_ls_shift/su_max 0.000
_refine_ls_shift/su_mean 0.000
_refine_ls_structure_factor_coef Fsqd
_refine_ls_weighting_details 'calc w=1/[\s^2^(Fo^2^)+(0.0627P)^2^+4.7927P] where P=(Fo^2^+2Fc^2^)/3'
_refine_ls_weighting_scheme calc
_refine_ls_wR_factor_gt 0.1726
_refine_ls_wR_factor_ref 0.1761
_reflns_number_gt 4215
_reflns_number_total 4506
_reflns_threshold_expression >2sigma(I)
_cod_data_source_file b915797b.txt
_cod_data_source_block 2007src0763
_cod_depositor_comments
;
The following automatic conversions were performed:

'_symmetry_cell_setting' value 'Orthorhombic' changed to
'orthorhombic' according to
/home/saulius/struct/CIF-dictionaries/cif_core.dic dictionary named
'cif_core.dic' version 2.4.2 from 2011-04-26.

Automatic conversion script
Id: cif_fix_values 1891 2012-01-12 08:04:46Z andrius 
;
_cod_original_sg_symbol_H-M 'P na2(1)'
_cod_database_code 7153235

loop_
_symmetry_equiv_pos_as_xyz
'x, y, z'
'-x, -y, z+1/2'
'-x+1/2, y+1/2, z+1/2'
'x+1/2, -y+1/2, z'

loop_
_atom_site_label
_atom_site_type_symbol
_atom_site_fract_x
_atom_site_fract_y
_atom_site_fract_z
_atom_site_U_iso_or_equiv
_atom_site_adp_type
_atom_site_occupancy
_atom_site_symmetry_multiplicity
_atom_site_calc_flag
_atom_site_refinement_flags
C1 C 0.6588(3) 0.0084(3) 0.4155(7) 0.0303(9) Uani 1 1 d .
H1A H 0.6527 0.0078 0.3115 0.046 Uiso 1 1 calc R
H1B H 0.6657 -0.0623 0.4503 0.046 Uiso 1 1 calc R
H1C H 0.7099 0.0490 0.4420 0.046 Uiso 1 1 calc R
C2 C 0.5781(3) 0.0562(3) 0.4821(5) 0.0235(8) Uani 1 1 d .
H2 H 0.5813 0.0473 0.5878 0.028 Uiso 1 1 calc R
C3 C 0.5669(3) 0.1715(3) 0.4487(5) 0.0236(8) Uani 1 1 d .
H3 H 0.6174 0.2081 0.4925 0.028 Uiso 1 1 calc R
C4 C 0.4831(3) 0.2177(3) 0.5167(4) 0.0198(8) Uani 1 1 d .
H4 H 0.4516 0.1618 0.5683 0.024 Uiso 1 1 calc R
C5 C 0.4717(3) 0.2159(4) 0.2553(4) 0.0231(9) Uani 1 1 d .
H5A H 0.4457 0.1506 0.2216 0.028 Uiso 1 1 calc R
H5B H 0.4645 0.2689 0.1804 0.028 Uiso 1 1 calc R
C6 C 0.5647(3) 0.2017(4) 0.2915(5) 0.0317(10) Uani 1 1 d .
H6A H 0.5973 0.2664 0.2758 0.038 Uiso 1 1 calc R
H6B H 0.5907 0.1469 0.2320 0.038 Uiso 1 1 calc R
C7 C 0.4989(3) 0.3070(3) 0.6201(4) 0.0198(7) Uani 1 1 d .
H7 H 0.4406 0.3343 0.6476 0.024 Uiso 1 1 calc R
C8 C 0.5506(3) 0.3982(3) 0.5568(5) 0.0236(8) Uani 1 1 d .
H8A H 0.6093 0.3746 0.5289 0.028 Uiso 1 1 calc R
H8B H 0.5208 0.4238 0.4702 0.028 Uiso 1 1 calc R
C9 C 0.5584(3) 0.4854(3) 0.6652(5) 0.0277(9) Uani 1 1 d .
H9A H 0.5000 0.5125 0.6878 0.033 Uiso 1 1 calc R
H9B H 0.5932 0.5421 0.6239 0.033 Uiso 1 1 calc R
C10 C 0.6019(3) 0.4469(4) 0.8020(5) 0.0298(9) Uani 1 1 d .
H10A H 0.6623 0.4258 0.7804 0.036 Uiso 1 1 calc R
H10B H 0.6043 0.5037 0.8722 0.036 Uiso 1 1 calc R
C11 C 0.5533(3) 0.3563(4) 0.8666(5) 0.0328(10) Uani 1 1 d .
H11A H 0.4954 0.3793 0.8993 0.039 Uiso 1 1 calc R
H11B H 0.5856 0.3302 0.9505 0.039 Uiso 1 1 calc R
C12 C 0.5428(3) 0.2699(3) 0.7578(5) 0.0266(9) Uani 1 1 d .
H12A H 0.5076 0.2140 0.8004 0.032 Uiso 1 1 calc R
H12B H 0.6006 0.2413 0.7345 0.032 Uiso 1 1 calc R
C13 C 0.2898(2) 0.1193(2) 0.4013(5) 0.0174(6) Uani 1 1 d .
C14 C 0.2667(3) 0.0712(3) 0.2746(4) 0.0247(9) Uani 1 1 d .
H14 H 0.2678 0.1085 0.1875 0.030 Uiso 1 1 calc R
C15 C 0.2420(3) -0.0320(4) 0.2756(5) 0.0294(10) Uani 1 1 d .
H15 H 0.2265 -0.0649 0.1888 0.035 Uiso 1 1 calc R
C16 C 0.2397(2) -0.0866(2) 0.4018(5) 0.0209(7) Uani 1 1 d .
C17 C 0.2623(3) -0.0378(3) 0.5287(5) 0.0255(9) Uani 1 1 d .
H17 H 0.2607 -0.0749 0.6160 0.031 Uiso 1 1 calc R
C18 C 0.2872(3) 0.0648(3) 0.5280(5) 0.0228(9) Uani 1 1 d .
H18 H 0.3025 0.0979 0.6148 0.027 Uiso 1 1 calc R
C19 C 0.2134(3) -0.1985(3) 0.4030(6) 0.0285(8) Uani 1 1 d .
H19A H 0.1576 -0.2064 0.3539 0.043 Uiso 1 1 calc R
H19B H 0.2077 -0.2222 0.5017 0.043 Uiso 1 1 calc R
H19C H 0.2576 -0.2395 0.3540 0.043 Uiso 1 1 calc R
N1 N 0.43052(16) 0.2502(2) 0.3934(5) 0.0167(5) Uani 1 1 d .
O1 O 0.3012(2) 0.2914(2) 0.5357(3) 0.0232(6) Uani 1 1 d .
O2 O 0.2936(2) 0.2943(2) 0.2706(3) 0.0231(7) Uani 1 1 d .
S1 S 0.32487(5) 0.24788(6) 0.40037(14) 0.01646(18) Uani 1 1 d .
Cl1 Cl 0.48551(7) -0.01701(7) 0.41558(19) 0.0411(3) Uani 1 1 d .

loop_
_atom_site_aniso_label
_atom_site_aniso_U_11
_atom_site_aniso_U_22
_atom_site_aniso_U_33
_atom_site_aniso_U_23
_atom_site_aniso_U_13
_atom_site_aniso_U_12
C1 0.0269(18) 0.0181(15) 0.046(3) 0.000(2) 0.006(2) 0.0049(14)
C2 0.0212(19) 0.0159(17) 0.033(2) -0.0007(15) -0.0015(16) 0.0008(14)
C3 0.0236(19) 0.0178(18) 0.029(2) 0.0005(15) -0.0001(16) -0.0001(14)
C4 0.025(2) 0.0166(17) 0.0181(19) -0.0007(14) 0.0011(16) -0.0013(15)
C5 0.022(2) 0.031(2) 0.0164(19) 0.0009(16) 0.0048(15) 0.0051(16)
C6 0.029(2) 0.031(2) 0.036(3) -0.0028(19) 0.007(2) 0.0046(18)
C7 0.0225(18) 0.0159(16) 0.0211(19) -0.0041(14) 0.0032(15) -0.0027(13)
C8 0.027(2) 0.0126(16) 0.031(2) -0.0020(15) -0.0014(17) -0.0001(14)
C9 0.021(2) 0.0190(19) 0.043(3) -0.0097(17) 0.0017(18) -0.0053(15)
C10 0.028(2) 0.031(2) 0.030(2) -0.0098(18) -0.0027(18) -0.0016(17)
C11 0.034(2) 0.033(2) 0.031(3) -0.0056(17) -0.0026(18) -0.0061(18)
C12 0.030(2) 0.0222(19) 0.027(2) 0.0012(16) -0.0035(18) -0.0015(16)
C13 0.0151(14) 0.0146(13) 0.0224(16) 0.0018(18) 0.0017(17) -0.0002(11)
C14 0.038(3) 0.021(2) 0.015(2) 0.0006(15) -0.0020(18) -0.0061(17)
C15 0.049(3) 0.020(2) 0.019(2) -0.0059(16) -0.004(2) -0.0130(18)
C16 0.0187(16) 0.0171(14) 0.0268(18) -0.0040(19) -0.004(2) -0.0020(11)
C17 0.033(2) 0.0204(19) 0.023(2) 0.0010(16) 0.0014(17) -0.0092(17)
C18 0.027(2) 0.023(2) 0.018(2) -0.0016(16) 0.0000(16) -0.0071(16)
C19 0.034(2) 0.0198(16) 0.032(2) 0.004(2) 0.004(2) -0.0046(14)
N1 0.0103(11) 0.0180(11) 0.0218(14) -0.0015(13) -0.0056(15) 0.0001(10)
O1 0.0252(15) 0.0207(15) 0.0236(16) -0.0074(12) 0.0042(12) -0.0001(12)
O2 0.0188(14) 0.0187(15) 0.0318(18) 0.0059(13) -0.0039(12) 0.0043(11)
S1 0.0156(3) 0.0134(3) 0.0204(4) -0.0025(4) -0.0002(4) 0.0008(3)
Cl1 0.0303(5) 0.0187(4) 0.0743(9) -0.0119(6) 0.0020(7) -0.0035(3)

loop_
_atom_type_symbol
_atom_type_description
_atom_type_scat_dispersion_real
_atom_type_scat_dispersion_imag
_atom_type_scat_source
C C 0.0033 0.0016 'International Tables Vol C Tables 4.2.6.8 and 6.1.1.4'
H H 0.0000 0.0000 'International Tables Vol C Tables 4.2.6.8 and 6.1.1.4'
N N 0.0061 0.0033 'International Tables Vol C Tables 4.2.6.8 and 6.1.1.4'
O O 0.0106 0.0060 'International Tables Vol C Tables 4.2.6.8 and 6.1.1.4'
S S 0.1246 0.1234 'International Tables Vol C Tables 4.2.6.8 and 6.1.1.4'
Cl Cl 0.1484 0.1585 'International Tables Vol C Tables 4.2.6.8 and 6.1.1.4'

loop_
_geom_angle_atom_site_label_1
_geom_angle_atom_site_label_2
_geom_angle_atom_site_label_3
_geom_angle
C2 C1 H1A 109.5
C2 C1 H1B 109.5
H1A C1 H1B 109.5
C2 C1 H1C 109.5
H1A C1 H1C 109.5
H1B C1 H1C 109.5
C1 C2 C3 113.8(3)
C1 C2 Cl1 106.6(3)
C3 C2 Cl1 110.5(3)
C1 C2 H2 108.6
C3 C2 H2 108.6
Cl1 C2 H2 108.6
C6 C3 C2 116.7(4)
C6 C3 C4 106.1(3)
C2 C3 C4 112.6(3)
C6 C3 H3 107.0
C2 C3 H3 107.0
C4 C3 H3 107.0
N1 C4 C7 111.6(3)
N1 C4 C3 104.2(3)
C7 C4 C3 114.8(3)
N1 C4 H4 108.7
C7 C4 H4 108.7
C3 C4 H4 108.7
C6 C5 N1 104.2(3)
C6 C5 H5A 110.9
N1 C5 H5A 110.9
C6 C5 H5B 110.9
N1 C5 H5B 110.9
H5A C5 H5B 108.9
C5 C6 C3 106.0(4)
C5 C6 H6A 110.5
C3 C6 H6A 110.5
C5 C6 H6B 110.5
C3 C6 H6B 110.5
H6A C6 H6B 108.7
C4 C7 C12 111.4(3)
C4 C7 C8 114.8(3)
C12 C7 C8 109.7(3)
C4 C7 H7 106.8
C12 C7 H7 106.8
C8 C7 H7 106.8
C9 C8 C7 110.7(4)
C9 C8 H8A 109.5
C7 C8 H8A 109.5
C9 C8 H8B 109.5
C7 C8 H8B 109.5
H8A C8 H8B 108.1
C8 C9 C10 110.5(4)
C8 C9 H9A 109.5
C10 C9 H9A 109.5
C8 C9 H9B 109.5
C10 C9 H9B 109.5
H9A C9 H9B 108.1
C11 C10 C9 111.8(4)
C11 C10 H10A 109.3
C9 C10 H10A 109.3
C11 C10 H10B 109.3
C9 C10 H10B 109.3
H10A C10 H10B 107.9
C10 C11 C12 110.8(4)
C10 C11 H11A 109.5
C12 C11 H11A 109.5
C10 C11 H11B 109.5
C12 C11 H11B 109.5
H11A C11 H11B 108.1
C11 C12 C7 112.2(3)
C11 C12 H12A 109.2
C7 C12 H12A 109.2
C11 C12 H12B 109.2
C7 C12 H12B 109.2
H12A C12 H12B 107.9
C18 C13 C14 119.9(3)
C18 C13 S1 119.9(3)
C14 C13 S1 120.2(3)
C13 C14 C15 119.8(4)
C13 C14 H14 120.1
C15 C14 H14 120.1
C16 C15 C14 120.5(4)
C16 C15 H15 119.8
C14 C15 H15 119.8
C15 C16 C17 119.5(3)
C15 C16 C19 120.5(4)
C17 C16 C19 120.0(4)
C18 C17 C16 120.2(4)
C18 C17 H17 119.9
C16 C17 H17 119.9
C13 C18 C17 120.2(4)
C13 C18 H18 119.9
C17 C18 H18 119.9
C16 C19 H19A 109.5
C16 C19 H19B 109.5
H19A C19 H19B 109.5
C16 C19 H19C 109.5
H19A C19 H19C 109.5
H19B C19 H19C 109.5
C4 N1 C5 110.9(3)
C4 N1 S1 120.9(3)
C5 N1 S1 116.7(3)
O1 S1 O2 119.83(15)
O1 S1 N1 106.3(2)
O2 S1 N1 107.0(2)
O1 S1 C13 107.0(2)
O2 S1 C13 107.4(2)
N1 S1 C13 108.96(15)

loop_
_geom_bond_atom_site_label_1
_geom_bond_atom_site_label_2
_geom_bond_distance
C1 C2 1.524(6)
C1 H1A 0.9800
C1 H1B 0.9800
C1 H1C 0.9800
C2 C3 1.540(5)
C2 Cl1 1.824(4)
C2 H2 1.0000
C3 C6 1.526(7)
C3 C4 1.560(6)
C3 H3 1.0000
C4 N1 1.474(6)
C4 C7 1.532(5)
C4 H4 1.0000
C5 C6 1.484(6)
C5 N1 1.509(6)
C5 H5A 0.9900
C5 H5B 0.9900
C6 H6A 0.9900
C6 H6B 0.9900
C7 C12 1.536(6)
C7 C8 1.546(5)
C7 H7 1.0000
C8 C9 1.527(5)
C8 H8A 0.9900
C8 H8B 0.9900
C9 C10 1.532(7)
C9 H9A 0.9900
C9 H9B 0.9900
C10 C11 1.521(7)
C10 H10A 0.9900
C10 H10B 0.9900
C11 C12 1.526(6)
C11 H11A 0.9900
C11 H11B 0.9900
C12 H12A 0.9900
C12 H12B 0.9900
C13 C18 1.384(6)
C13 C14 1.389(6)
C13 S1 1.756(3)
C14 C15 1.393(6)
C14 H14 0.9500
C15 C16 1.382(7)
C15 H15 0.9500
C16 C17 1.393(6)
C16 C19 1.509(5)
C17 C18 1.388(6)
C17 H17 0.9500
C18 H18 0.9500
C19 H19A 0.9800
C19 H19B 0.9800
C19 H19C 0.9800
N1 S1 1.629(3)
O1 S1 1.436(3)
O2 S1 1.442(3)
